data_7000961
loop_
_publ_author_name
'Hou, Shou-Zeng'
'Cao, Deng-Ke'
'Liu, Xun-Gao'
'Li, Yi-Zhi'
'Zheng, Li-Min'

_publ_section_title
;
 Metal phosphonates based on
 (4-carboxypiperidyl)-N-methylenephosphonate: in situ ligand cleavage
 and metamagnetism in Co3(O3PCH2-NHC5H9-COO)2(O3PCH2-NC5H10)(H2O)
;
_journal_issue 15
_journal_name_full 'Dalton Transactions'
_journal_page_first 2746
_journal_page_last 2750
_journal_paper_doi 10.1039/b818809b
_journal_year 2009
_chemical_formula_moiety 'C7 H12 N O5 P Zn'
_chemical_formula_sum 'C7 H12 N O5 P Zn'
_chemical_formula_weight 286.52
_chemical_name_systematic
;
?
;
_space_group_IT_number 14
_symmetry_cell_setting monoclinic
_symmetry_space_group_name_Hall '-P 2ybc'
_symmetry_space_group_name_H-M 'P 1 21/c 1'
_atom_sites_solution_hydrogens geom
_atom_sites_solution_primary direct
_atom_sites_solution_secondary difmap
_audit_creation_method SHELXL-97
_cell_angle_alpha 90.00
_cell_angle_beta 107.119(3)
_cell_angle_gamma 90.00
_cell_formula_units_Z 4
_cell_length_a 10.8620(17)
_cell_length_b 9.0426(15)
_cell_length_c 10.1774(16)
_cell_measurement_reflns_used 523
_cell_measurement_temperature 293(2)
_cell_measurement_theta_max 18.371
_cell_measurement_theta_min 3.076
_cell_volume 955.3(3)
_computing_cell_refinement SMART
_computing_data_collection 'SMART (Bruker, 2000)'
_computing_data_reduction 'SAINT (Bruker, 2000)'
_computing_molecular_graphics SHELXTL
_computing_publication_material SHELXTL
_computing_structure_refinement SHELXTL
_computing_structure_solution 'SHELXTL (Bruker, 2000)'
_diffrn_ambient_temperature 293(2)
_diffrn_measured_fraction_theta_full 0.999
_diffrn_measured_fraction_theta_max 0.999
_diffrn_measurement_device_type 'Bruker Smart Apex CCD'
_diffrn_measurement_method 'phi and omega scans'
_diffrn_radiation_monochromator graphite
_diffrn_radiation_source 'fine-focus sealed tube'
_diffrn_radiation_type MoK\a
_diffrn_radiation_wavelength 0.71073
_diffrn_reflns_av_R_equivalents 0.0807
_diffrn_reflns_av_sigmaI/netI 0.1096
_diffrn_reflns_limit_h_max 12
_diffrn_reflns_limit_h_min -12
_diffrn_reflns_limit_k_max 10
_diffrn_reflns_limit_k_min -6
_diffrn_reflns_limit_l_max 12
_diffrn_reflns_limit_l_min -10
_diffrn_reflns_number 4612
_diffrn_reflns_theta_full 25.00
_diffrn_reflns_theta_max 25.00
_diffrn_reflns_theta_min 1.96
_exptl_absorpt_coefficient_mu 2.738
_exptl_absorpt_correction_T_max 0.896
_exptl_absorpt_correction_T_min 0.849
_exptl_absorpt_correction_type multi-scan
_exptl_absorpt_process_details 'SADABS; Bruker, 2000)'
_exptl_crystal_colour colorless
_exptl_crystal_density_diffrn 1.992
_exptl_crystal_density_method 'not measured'
_exptl_crystal_description blocky
_exptl_crystal_F_000 584
_exptl_crystal_size_max 0.07
_exptl_crystal_size_mid 0.05
_exptl_crystal_size_min 0.04
_refine_diff_density_max 0.664
_refine_diff_density_min -0.536
_refine_diff_density_rms 0.116
_refine_ls_extinction_method none
_refine_ls_goodness_of_fit_ref 0.999
_refine_ls_hydrogen_treatment constr
_refine_ls_matrix_type full
_refine_ls_number_parameters 136
_refine_ls_number_reflns 1680
_refine_ls_number_restraints 0
_refine_ls_restrained_S_all 0.999
_refine_ls_R_factor_all 0.0910
_refine_ls_R_factor_gt 0.0552
_refine_ls_shift/su_max 0.000
_refine_ls_shift/su_mean 0.000
_refine_ls_structure_factor_coef Fsqd
_refine_ls_weighting_details 'calc w=1/[\s^2^(Fo^2^)+(0.0007P)^2^+0.0000P] where P=(Fo^2^+2Fc^2^)/3'
_refine_ls_weighting_scheme calc
_refine_ls_wR_factor_gt 0.0816
_refine_ls_wR_factor_ref 0.0913
_reflns_number_gt 1216
_reflns_number_total 1680
_reflns_threshold_expression >2sigma(I)
_cod_data_source_file b818809b.txt
_cod_data_source_block zn
_cod_depositor_comments
;
The following automatic conversions were performed:
'_symmetry_cell_setting' value 'Monoclinic' changed to 'monoclinic'
according to '/home/saulius/struct/CIF-dictionaries/cif_core.dic'
dictionary named 'cif_core.dic' version 2.4.1 from 2010-06-29.

Automatic conversion script
Id: cif_fix_enum 1527 2010-12-29 10:47:43Z saulius 
;
_cod_original_sg_symbol_H-M 'P 21/c'
_cod_database_code 7000961

loop_
_symmetry_equiv_pos_as_xyz
'x, y, z'
'-x, y+1/2, -z+1/2'
'-x, -y, -z'
'x, -y-1/2, z-1/2'

loop_
_atom_site_label
_atom_site_type_symbol
_atom_site_fract_x
_atom_site_fract_y
_atom_site_fract_z
_atom_site_U_iso_or_equiv
_atom_site_adp_type
_atom_site_occupancy
_atom_site_symmetry_multiplicity
_atom_site_calc_flag
_atom_site_refinement_flags
_atom_site_disorder_assembly
_atom_site_disorder_group
Zn1 Zn -0.15281(7) 0.10480(9) 0.34741(7) 0.0192(2) Uani 1 1 d . . .
P1 P -0.01316(15) 0.3127(2) 0.16697(16) 0.0191(4) Uani 1 1 d . . .
O1 O -0.0635(4) 0.2658(5) 0.2836(4) 0.0252(11) Uani 1 1 d . . .
O2 O -0.1192(4) 0.3570(5) 0.0409(4) 0.0291(12) Uani 1 1 d . . .
O3 O 0.0908(4) 0.4276(5) 0.2176(4) 0.0270(11) Uani 1 1 d . . .
O4 O 0.6590(4) 0.1213(5) 0.2635(4) 0.0331(12) Uani 1 1 d . . .
O5 O 0.6680(4) -0.0871(5) 0.3791(4) 0.0300(12) Uani 1 1 d . . .
N1 N 0.2071(4) 0.1511(6) 0.1559(5) 0.0193(13) Uani 1 1 d . . .
H1C H 0.2348 0.2408 0.1356 0.023 Uiso 1 1 calc R . .
C1 C 0.0638(5) 0.1541(7) 0.1120(6) 0.0226(16) Uani 1 1 d . . .
H1A H 0.0338 0.0651 0.1461 0.027 Uiso 1 1 calc R . .
H1B H 0.0342 0.1498 0.0124 0.027 Uiso 1 1 calc R . .
C2 C 0.2648(5) 0.1260(8) 0.3070(6) 0.0250(16) Uani 1 1 d . . .
H2A H 0.2368 0.0311 0.3322 0.030 Uiso 1 1 calc R . .
H2B H 0.2359 0.2024 0.3579 0.030 Uiso 1 1 calc R . .
C3 C 0.4107(5) 0.1288(7) 0.3434(6) 0.0241(16) Uani 1 1 d . . .
H3A H 0.4475 0.1124 0.4413 0.029 Uiso 1 1 calc R . .
H3B H 0.4386 0.2253 0.3217 0.029 Uiso 1 1 calc R . .
C4 C 0.4601(6) 0.0092(7) 0.2637(6) 0.0233(16) Uani 1 1 d . . .
H4A H 0.4326 -0.0877 0.2879 0.028 Uiso 1 1 calc R . .
C5 C 0.3988(6) 0.0341(8) 0.1124(6) 0.0262(17) Uani 1 1 d . . .
H5A H 0.4288 0.1273 0.0860 0.031 Uiso 1 1 calc R . .
H5B H 0.4250 -0.0441 0.0611 0.031 Uiso 1 1 calc R . .
C6 C 0.2543(6) 0.0368(7) 0.0760(6) 0.0253(17) Uani 1 1 d . . .
H6A H 0.2187 0.0569 -0.0214 0.030 Uiso 1 1 calc R . .
H6B H 0.2239 -0.0598 0.0941 0.030 Uiso 1 1 calc R . .
C7 C 0.6060(7) 0.0119(8) 0.3049(7) 0.0272(17) Uani 1 1 d . . .

loop_
_atom_site_aniso_label
_atom_site_aniso_U_11
_atom_site_aniso_U_22
_atom_site_aniso_U_33
_atom_site_aniso_U_23
_atom_site_aniso_U_13
_atom_site_aniso_U_12
Zn1 0.0211(4) 0.0152(4) 0.0220(4) 0.0002(4) 0.0075(3) 0.0002(4)
P1 0.0220(10) 0.0163(10) 0.0198(9) 0.0006(8) 0.0077(8) 0.0007(8)
O1 0.038(3) 0.020(3) 0.026(3) -0.002(2) 0.021(2) -0.006(2)
O2 0.030(3) 0.043(3) 0.015(2) 0.004(2) 0.007(2) 0.019(2)
O3 0.031(3) 0.015(3) 0.039(3) -0.001(2) 0.016(2) -0.003(2)
O4 0.021(3) 0.029(3) 0.047(3) 0.007(3) 0.006(2) 0.002(2)
O5 0.027(3) 0.030(3) 0.033(3) -0.001(3) 0.009(2) 0.008(3)
N1 0.019(3) 0.018(3) 0.020(3) -0.001(2) 0.003(2) 0.000(2)
C1 0.018(4) 0.022(4) 0.026(4) 0.000(3) 0.004(3) 0.001(3)
C2 0.025(4) 0.031(5) 0.021(4) 0.002(3) 0.009(3) 0.006(3)
C3 0.025(4) 0.023(4) 0.021(3) 0.005(3) 0.002(3) 0.000(3)
C4 0.021(4) 0.022(4) 0.031(4) 0.002(3) 0.013(3) 0.000(3)
C5 0.024(4) 0.029(4) 0.025(4) -0.001(3) 0.007(3) 0.006(3)
C6 0.028(4) 0.022(4) 0.024(4) -0.004(3) 0.006(3) -0.001(3)
C7 0.031(4) 0.028(5) 0.025(4) -0.007(4) 0.013(3) 0.000(4)

loop_
_atom_type_symbol
_atom_type_description
_atom_type_scat_dispersion_real
_atom_type_scat_dispersion_imag
_atom_type_scat_source
C C 0.0033 0.0016 'International Tables Vol C Tables 4.2.6.8 and 6.1.1.4'
H H 0.0000 0.0000 'International Tables Vol C Tables 4.2.6.8 and 6.1.1.4'
N N 0.0061 0.0033 'International Tables Vol C Tables 4.2.6.8 and 6.1.1.4'
O O 0.0106 0.0060 'International Tables Vol C Tables 4.2.6.8 and 6.1.1.4'
P P 0.1023 0.0942 'International Tables Vol C Tables 4.2.6.8 and 6.1.1.4'
Zn Zn 0.2839 1.4301 'International Tables Vol C Tables 4.2.6.8 and 6.1.1.4'

loop_
_geom_angle_atom_site_label_1
_geom_angle_atom_site_label_2
_geom_angle_atom_site_label_3
_geom_angle
_geom_angle_site_symmetry_1
_geom_angle_site_symmetry_3
_geom_angle_publ_flag
O2 Zn1 O3 121.30(18) 4_566 2_545 ?
O2 Zn1 O1 104.01(17) 4_566 . ?
O3 Zn1 O1 104.26(16) 2_545 . ?
O2 Zn1 O4 106.80(17) 4_566 1_455 ?
O3 Zn1 O4 109.63(19) 2_545 1_455 ?
O1 Zn1 O4 110.50(18) . 1_455 ?
O2 P1 O1 112.5(2) . . ?
O2 P1 O3 114.6(3) . . ?
O1 P1 O3 109.5(2) . . ?
O2 P1 C1 104.6(2) . . ?
O1 P1 C1 109.0(3) . . ?
O3 P1 C1 106.3(3) . . ?
P1 O1 Zn1 143.0(3) . . ?
P1 O2 Zn1 141.9(2) . 4_565 ?
P1 O3 Zn1 139.2(3) . 2 ?
C7 O4 Zn1 108.0(4) . 1_655 ?
C1 N1 C6 110.2(5) . . ?
C1 N1 C2 113.3(4) . . ?
C6 N1 C2 110.3(5) . . ?
C1 N1 H1C 107.6 . . ?
C6 N1 H1C 107.6 . . ?
C2 N1 H1C 107.6 . . ?
N1 C1 P1 117.0(4) . . ?
N1 C1 H1A 108.0 . . ?
P1 C1 H1A 108.0 . . ?
N1 C1 H1B 108.0 . . ?
P1 C1 H1B 108.0 . . ?
H1A C1 H1B 107.3 . . ?
N1 C2 C3 109.9(4) . . ?
N1 C2 H2A 109.7 . . ?
C3 C2 H2A 109.7 . . ?
N1 C2 H2B 109.7 . . ?
C3 C2 H2B 109.7 . . ?
H2A C2 H2B 108.2 . . ?
C2 C3 C4 111.1(5) . . ?
C2 C3 H3A 109.4 . . ?
C4 C3 H3A 109.4 . . ?
C2 C3 H3B 109.4 . . ?
C4 C3 H3B 109.4 . . ?
H3A C3 H3B 108.0 . . ?
C5 C4 C7 113.1(5) . . ?
C5 C4 C3 108.4(5) . . ?
C7 C4 C3 109.9(5) . . ?
C5 C4 H4A 108.4 . . ?
C7 C4 H4A 108.4 . . ?
C3 C4 H4A 108.4 . . ?
C6 C5 C4 111.7(5) . . ?
C6 C5 H5A 109.3 . . ?
C4 C5 H5A 109.3 . . ?
C6 C5 H5B 109.3 . . ?
C4 C5 H5B 109.3 . . ?
H5A C5 H5B 107.9 . . ?
N1 C6 C5 112.2(5) . . ?
N1 C6 H6A 109.2 . . ?
C5 C6 H6A 109.2 . . ?
N1 C6 H6B 109.2 . . ?
C5 C6 H6B 109.2 . . ?
H6A C6 H6B 107.9 . . ?
O5 C7 O4 123.0(6) . . ?
O5 C7 C4 119.7(6) . . ?
O4 C7 C4 117.2(6) . . ?

loop_
_geom_bond_atom_site_label_1
_geom_bond_atom_site_label_2
_geom_bond_distance
_geom_bond_site_symmetry_2
_geom_bond_publ_flag
Zn1 O2 1.926(4) 4_566 ?
Zn1 O3 1.929(4) 2_545 ?
Zn1 O1 1.962(4) . ?
Zn1 O4 1.975(4) 1_455 ?
P1 O2 1.504(4) . ?
P1 O1 1.507(4) . ?
P1 O3 1.510(4) . ?
P1 C1 1.829(6) . ?
O2 Zn1 1.926(4) 4_565 ?
O3 Zn1 1.929(4) 2 ?
O4 C7 1.277(7) . ?
O4 Zn1 1.975(4) 1_655 ?
O5 C7 1.235(7) . ?
N1 C1 1.487(7) . ?
N1 C6 1.497(7) . ?
N1 C2 1.497(7) . ?
N1 H1C 0.9100 . ?
C1 H1A 0.9700 . ?
C1 H1B 0.9700 . ?
C2 C3 1.518(7) . ?
C2 H2A 0.9700 . ?
C2 H2B 0.9700 . ?
C3 C4 1.540(8) . ?
C3 H3A 0.9700 . ?
C3 H3B 0.9700 . ?
C4 C5 1.504(8) . ?
C4 C7 1.516(8) . ?
C4 H4A 0.9800 . ?
C5 C6 1.503(7) . ?
C5 H5A 0.9700 . ?
C5 H5B 0.9700 . ?
C6 H6A 0.9700 . ?
C6 H6B 0.9700 . ?
